data_2019703
loop_
_publ_author_name
'Li, Xiang'
'Wang, Zhi-Gang'
'Chen, Hou-He'
'Liu, Sheng-Gao'

_publ_section_title
;
 The antioxidant methyl
 3-(3,5-di-<i>tert</i>-butyl-4-hydroxyphenyl)propionate
;
_journal_coeditor_code WQ3074
_journal_issue 11
_journal_name_full 'Acta Crystallographica Section C'
_journal_page_first 1050
_journal_page_last 1053
_journal_paper_doi 10.1107/S2053229614021445
_journal_volume 70
_journal_year 2014
_chemical_formula_iupac 'C18 H28 O3'
_chemical_formula_moiety 'C18 H28 O3'
_chemical_formula_sum 'C18 H28 O3'
_chemical_formula_weight 292.40
_chemical_name_systematic
;
Methyl 3-(3,5-di-<i>tert</i>-butyl-4-hydroxyphenyl)propionate
;
_space_group_IT_number 14
_symmetry_cell_setting monoclinic
_symmetry_space_group_name_Hall '-P 2ybc'
_symmetry_space_group_name_H-M 'P 1 21/c 1'
_atom_sites_solution_hydrogens geom
_atom_sites_solution_primary direct
_atom_sites_solution_secondary difmap
_audit_creation_method SHELXL97
_cell_angle_alpha 90.00
_cell_angle_beta 98.343(6)
_cell_angle_gamma 90.00
_cell_formula_units_Z 4
_cell_length_a 5.9191(14)
_cell_length_b 18.164(4)
_cell_length_c 16.605(4)
_cell_measurement_reflns_used 1787
_cell_measurement_temperature 293(2)
_cell_measurement_theta_max 45.574
_cell_measurement_theta_min 4.959
_cell_volume 1766.4(7)
_computing_cell_refinement
;
SAINT (Bruker, 1999)
;
_computing_data_collection
;
SMART (Bruker, 1997)
;
_computing_data_reduction
;
SAINT (Bruker, 1999)
;
_computing_molecular_graphics
;
SHELXTL (Sheldrick, 2008)
;
_computing_publication_material
;
SHELXL97 (Sheldrick, 2008)
;
_computing_structure_refinement
;
SHELXL97 (Sheldrick, 2008)
;
_computing_structure_solution
;
SHELXS97 (Sheldrick, 2008)
;
_diffrn_ambient_temperature 293(2)
_diffrn_measured_fraction_theta_full 0.999
_diffrn_measured_fraction_theta_max 0.999
_diffrn_measurement_device_type 'Bruker SMART CCD area-detector'
_diffrn_measurement_method '\f and \w'
_diffrn_radiation_monochromator graphite
_diffrn_radiation_source 'fine-focus sealed tube'
_diffrn_radiation_type MoK\a
_diffrn_radiation_wavelength 0.71073
_diffrn_reflns_av_R_equivalents 0.0388
_diffrn_reflns_av_sigmaI/netI 0.0393
_diffrn_reflns_limit_h_max 7
_diffrn_reflns_limit_h_min -7
_diffrn_reflns_limit_k_max 21
_diffrn_reflns_limit_k_min -18
_diffrn_reflns_limit_l_max 20
_diffrn_reflns_limit_l_min -15
_diffrn_reflns_number 10007
_diffrn_reflns_theta_full 25.35
_diffrn_reflns_theta_max 25.35
_diffrn_reflns_theta_min 1.67
_exptl_absorpt_coefficient_mu 0.073
_exptl_absorpt_correction_T_max 0.7457
_exptl_absorpt_correction_T_min 0.5909
_exptl_absorpt_correction_type multi-scan
_exptl_absorpt_process_details
;
(SADABS; Sheldrick, 1996)
;
_exptl_crystal_colour colourless
_exptl_crystal_density_diffrn 1.100
_exptl_crystal_density_method 'not measured'
_exptl_crystal_description prismatic
_exptl_crystal_F_000 640
_exptl_crystal_size_max 0.211
_exptl_crystal_size_mid 0.145
_exptl_crystal_size_min 0.112
_refine_diff_density_max 0.225
_refine_diff_density_min -0.191
_refine_ls_extinction_method none
_refine_ls_goodness_of_fit_ref 1.066
_refine_ls_hydrogen_treatment mixed
_refine_ls_matrix_type full
_refine_ls_number_parameters 198
_refine_ls_number_reflns 3224
_refine_ls_number_restraints 0
_refine_ls_restrained_S_all 1.066
_refine_ls_R_factor_all 0.0791
_refine_ls_R_factor_gt 0.0543
_refine_ls_shift/su_max 0.000
_refine_ls_shift/su_mean 0.000
_refine_ls_structure_factor_coef Fsqd
_refine_ls_weighting_details 'calc w = 1/[\s^2^(Fo^2^)+(0.0802P)^2^+0.2237P] where P=(Fo^2^+2Fc^2^)/3'
_refine_ls_weighting_scheme calc
_refine_ls_wR_factor_gt 0.1503
_refine_ls_wR_factor_ref 0.1644
_reflns_number_gt 2155
_reflns_number_total 3224
_reflns_threshold_expression I>2\s(I)
_cod_data_source_file wq3074sup1.cf
_cod_data_source_block I
_cod_depositor_comments 'Adding full bibliography for 2019703.cif.'
_cod_original_sg_symbol_H-M 'P 21/c'
_cod_database_code 2019703
_cod_database_fobs_code 2019703
_shelxl_version_number 1997

loop_
_symmetry_equiv_pos_as_xyz
'x, y, z'
'-x, y+1/2, -z+1/2'
'-x, -y, -z'
'x, -y-1/2, z-1/2'

loop_
_atom_site_type_symbol
_atom_site_label
_atom_site_fract_x
_atom_site_fract_y
_atom_site_fract_z
_atom_site_U_iso_or_equiv
_atom_site_adp_type
_atom_site_calc_flag
_atom_site_refinement_flags
_atom_site_occupancy
_atom_site_symmetry_multiplicity
O O1 0.2878(3) 0.27812(8) 0.33694(10) 0.0699(5) Uani d . 1 1
H H1 0.3618 0.2406 0.3323 0.105 Uiso calc R 1 1
O O2 0.6255(3) 0.64083(9) 0.06254(12) 0.0914(6) Uani d . 1 1
O O3 0.9655(3) 0.59379(10) 0.05976(12) 0.0961(6) Uani d . 1 1
C C1 0.3321(3) 0.45709(10) 0.24595(11) 0.0490(5) Uani d . 1 1
H H1A 0.2943 0.5057 0.2556 0.059 Uiso calc R 1 1
C C2 0.2843(3) 0.40351(10) 0.30023(10) 0.0441(5) Uani d . 1 1
C C3 0.3436(3) 0.33064(10) 0.28341(11) 0.0449(5) Uani d . 1 1
C C4 0.4484(3) 0.31184(10) 0.21592(11) 0.0459(5) Uani d . 1 1
C C5 0.4906(3) 0.36922(11) 0.16486(11) 0.0512(5) Uani d . 1 1
H H5 0.5606 0.3584 0.1196 0.061 Uiso calc R 1 1
C C6 0.4337(3) 0.44152(10) 0.17805(11) 0.0493(5) Uani d . 1 1
C C7 0.4840(4) 0.50247(12) 0.12122(12) 0.0618(6) Uani d . 1 1
H H7A 0.4429 0.4856 0.0656 0.074 Uiso calc R 1 1
H H7B 0.3873 0.5443 0.1289 0.074 Uiso calc R 1 1
C C8 0.7239(4) 0.52749(14) 0.13217(16) 0.0806(7) Uani d . 1 1
H H8A 0.8192 0.4874 0.1182 0.097 Uiso calc R 1 1
H H8B 0.7709 0.5392 0.1891 0.097 Uiso calc R 1 1
C C9 0.7639(4) 0.59316(13) 0.08212(13) 0.0626(6) Uani d . 1 1
C C10 1.0221(5) 0.65549(18) 0.01166(19) 0.1028(10) Uani d . 1 1
H H10A 0.9384 0.6519 -0.0422 0.154 Uiso calc R 1 1
H H10B 1.1829 0.6551 0.0087 0.154 Uiso calc R 1 1
H H10C 0.9827 0.7005 0.0365 0.154 Uiso calc R 1 1
C C11 0.1727(3) 0.42419(11) 0.37542(11) 0.0503(5) Uani d . 1 1
C C12 0.1328(5) 0.50727(13) 0.37994(14) 0.0810(8) Uani d . 1 1
H H12A 0.0307 0.5228 0.3328 0.121 Uiso calc R 1 1
H H12B 0.2758 0.5326 0.3818 0.121 Uiso calc R 1 1
H H12C 0.0670 0.5184 0.4281 0.121 Uiso calc R 1 1
C C13 -0.0591(4) 0.38666(15) 0.37253(16) 0.0812(8) Uani d . 1 1
H H13A -0.1565 0.4008 0.3237 0.122 Uiso calc R 1 1
H H13B -0.1276 0.4013 0.4190 0.122 Uiso calc R 1 1
H H13C -0.0390 0.3342 0.3731 0.122 Uiso calc R 1 1
C C14 0.3312(4) 0.40281(15) 0.45330(12) 0.0754(7) Uani d . 1 1
H H14A 0.2629 0.4172 0.4999 0.113 Uiso calc R 1 1
H H14B 0.4753 0.4273 0.4545 0.113 Uiso calc R 1 1
H H14C 0.3545 0.3505 0.4542 0.113 Uiso calc R 1 1
C C15 0.5157(4) 0.23204(11) 0.19761(12) 0.0537(5) Uani d . 1 1
C C16 0.3028(4) 0.18252(13) 0.18234(17) 0.0779(7) Uani d . 1 1
H H16A 0.1991 0.2016 0.1373 0.117 Uiso calc R 1 1
H H16B 0.2290 0.1816 0.2301 0.117 Uiso calc R 1 1
H H16C 0.3475 0.1335 0.1700 0.117 Uiso calc R 1 1
C C17 0.6896(4) 0.20143(12) 0.26731(14) 0.0668(6) Uani d . 1 1
H H17A 0.6190 0.1972 0.3156 0.100 Uiso calc R 1 1
H H17B 0.8179 0.2342 0.2773 0.100 Uiso calc R 1 1
H H17C 0.7404 0.1538 0.2525 0.100 Uiso calc R 1 1
C C18 0.6314(5) 0.22816(13) 0.12084(15) 0.0760(7) Uani d . 1 1
H H18A 0.6737 0.1782 0.1117 0.114 Uiso calc R 1 1
H H18B 0.7656 0.2586 0.1279 0.114 Uiso calc R 1 1
H H18C 0.5275 0.2453 0.0749 0.114 Uiso calc R 1 1

loop_
_atom_site_aniso_label
_atom_site_aniso_U_11
_atom_site_aniso_U_22
_atom_site_aniso_U_33
_atom_site_aniso_U_12
_atom_site_aniso_U_13
_atom_site_aniso_U_23
O1 0.0834(12) 0.0514(9) 0.0823(10) 0.0044(8) 0.0366(8) 0.0161(8)
O2 0.0915(14) 0.0669(11) 0.1237(15) 0.0108(10) 0.0420(11) 0.0242(10)
O3 0.0614(11) 0.1071(15) 0.1235(15) 0.0082(10) 0.0256(10) 0.0522(12)
C1 0.0581(12) 0.0403(10) 0.0486(10) 0.0040(9) 0.0081(9) 0.0009(8)
C2 0.0454(11) 0.0450(11) 0.0412(9) 0.0019(8) 0.0041(8) -0.0014(8)
C3 0.0457(11) 0.0421(10) 0.0473(10) -0.0019(8) 0.0080(8) 0.0046(8)
C4 0.0454(11) 0.0426(11) 0.0498(10) -0.0013(8) 0.0076(8) -0.0040(8)
C5 0.0571(13) 0.0567(13) 0.0414(10) 0.0006(10) 0.0129(8) -0.0013(9)
C6 0.0568(12) 0.0472(11) 0.0436(10) 0.0010(9) 0.0060(8) 0.0058(8)
C7 0.0740(16) 0.0583(13) 0.0532(11) -0.0018(11) 0.0101(10) 0.0119(10)
C8 0.0705(17) 0.0805(17) 0.0910(17) -0.0016(13) 0.0121(13) 0.0347(14)
C9 0.0635(15) 0.0619(14) 0.0625(13) -0.0011(12) 0.0093(11) 0.0090(11)
C10 0.0779(19) 0.120(3) 0.114(2) -0.0124(16) 0.0240(16) 0.0507(19)
C11 0.0535(12) 0.0534(12) 0.0453(10) 0.0023(9) 0.0115(8) -0.0045(9)
C12 0.110(2) 0.0679(16) 0.0708(15) 0.0186(14) 0.0341(14) -0.0099(12)
C13 0.0591(15) 0.101(2) 0.0887(17) -0.0084(14) 0.0293(12) -0.0220(15)
C14 0.0812(17) 0.0984(19) 0.0465(12) 0.0121(14) 0.0096(11) -0.0055(11)
C15 0.0535(12) 0.0446(11) 0.0649(13) 0.0000(9) 0.0154(10) -0.0076(9)
C16 0.0681(16) 0.0576(14) 0.1089(19) -0.0078(12) 0.0159(13) -0.0242(13)
C17 0.0645(15) 0.0521(13) 0.0852(16) 0.0110(11) 0.0151(12) 0.0014(11)
C18 0.0912(19) 0.0639(15) 0.0781(16) 0.0110(13) 0.0298(13) -0.0145(12)

loop_
_atom_type_symbol
_atom_type_description
_atom_type_scat_dispersion_real
_atom_type_scat_dispersion_imag
_atom_type_scat_source
C C 0.0033 0.0016 'International Tables Vol C Tables 4.2.6.8 and 6.1.1.4'
H H 0.0000 0.0000 'International Tables Vol C Tables 4.2.6.8 and 6.1.1.4'
O O 0.0106 0.0060 'International Tables Vol C Tables 4.2.6.8 and 6.1.1.4'

loop_
_geom_angle_atom_site_label_1
_geom_angle_atom_site_label_2
_geom_angle_atom_site_label_3
_geom_angle
_geom_angle_publ_flag
C3 O1 H1 109.5(17) y
C9 O3 C10 117.5(2) y
C6 C1 C2 122.82(18) ?
C6 C1 H1A 118.6 ?
C2 C1 H1A 118.6 ?
C1 C2 C3 116.86(17) ?
C1 C2 C11 120.57(16) ?
C3 C2 C11 122.57(16) ?
O1 C3 C2 115.69(16) y
O1 C3 C4 121.59(16) y
C4 C3 C2 122.71(16) ?
C5 C4 C3 116.47(17) ?
C5 C4 C15 120.62(17) ?
C3 C4 C15 122.91(16) ?
C6 C5 C4 123.17(18) ?
C6 C5 H5 118.4 ?
C4 C5 H5 118.4 ?
C5 C6 C1 117.97(17) ?
C5 C6 C7 121.51(18) ?
C1 C6 C7 120.52(18) ?
C8 C7 C6 114.92(18) ?
C8 C7 H7A 108.5 ?
C6 C7 H7A 108.5 ?
C8 C7 H7B 108.5 ?
C6 C7 H7B 108.5 ?
H7A C7 H7B 107.5 ?
C7 C8 C9 113.9(2) ?
C7 C8 H8A 108.8 ?
C9 C8 H8A 108.8 ?
C7 C8 H8B 108.8 ?
C9 C8 H8B 108.8 ?
H8A C8 H8B 107.7 ?
O2 C9 O3 122.2(2) y
O2 C9 C8 124.7(2) ?
O3 C9 C8 113.1(2) ?
O3 C10 H10A 109.5 ?
O3 C10 H10B 109.5 ?
H10A C10 H10B 109.5 ?
O3 C10 H10C 109.5 ?
H10A C10 H10C 109.5 ?
H10B C10 H10C 109.5 ?
C13 C11 C12 107.3(2) ?
C13 C11 C14 110.51(19) ?
C12 C11 C14 106.74(18) ?
C13 C11 C2 110.77(16) ?
C12 C11 C2 111.54(16) ?
C14 C11 C2 109.86(16) ?
C11 C12 H12A 109.5 ?
C11 C12 H12B 109.5 ?
H12A C12 H12B 109.5 ?
C11 C12 H12C 109.5 ?
H12A C12 H12C 109.5 ?
H12B C12 H12C 109.5 ?
C11 C13 H13A 109.5 ?
C11 C13 H13B 109.5 ?
H13A C13 H13B 109.5 ?
C11 C13 H13C 109.5 ?
H13A C13 H13C 109.5 ?
H13B C13 H13C 109.5 ?
C11 C14 H14A 109.5 ?
C11 C14 H14B 109.5 ?
H14A C14 H14B 109.5 ?
C11 C14 H14C 109.5 ?
H14A C14 H14C 109.5 ?
H14B C14 H14C 109.5 ?
C18 C15 C16 106.86(18) ?
C18 C15 C17 106.16(18) ?
C16 C15 C17 110.82(18) ?
C18 C15 C4 111.44(17) ?
C16 C15 C4 110.62(17) ?
C17 C15 C4 110.78(16) ?
C15 C16 H16A 109.5 ?
C15 C16 H16B 109.5 ?
H16A C16 H16B 109.5 ?
C15 C16 H16C 109.5 ?
H16A C16 H16C 109.5 ?
H16B C16 H16C 109.5 ?
C15 C17 H17A 109.5 ?
C15 C17 H17B 109.5 ?
H17A C17 H17B 109.5 ?
C15 C17 H17C 109.5 ?
H17A C17 H17C 109.5 ?
H17B C17 H17C 109.5 ?
C15 C18 H18A 109.5 ?
C15 C18 H18B 109.5 ?
H18A C18 H18B 109.5 ?
C15 C18 H18C 109.5 ?
H18A C18 H18C 109.5 ?
H18B C18 H18C 109.5 ?

loop_
_geom_bond_atom_site_label_1
_geom_bond_atom_site_label_2
_geom_bond_distance
_geom_bond_publ_flag
O1 C3 1.376(2) y
O1 H1 0.820(17) y
O2 C9 1.204(3) ?
O3 C9 1.300(3) ?
O3 C10 1.444(3) ?
C1 C6 1.382(3) y
C1 C2 1.383(3) y
C1 H1A 0.9300 ?
C2 C3 1.408(3) y
C2 C11 1.541(3) y
C3 C4 1.400(3) y
C4 C5 1.389(3) y
C4 C15 1.545(3) y
C5 C6 1.381(3) y
C5 H5 0.9300 ?
C6 C7 1.512(3) y
C7 C8 1.477(3) ?
C7 H7A 0.9700 ?
C7 H7B 0.9700 ?
C8 C9 1.492(3) ?
C8 H8A 0.9700 ?
C8 H8B 0.9700 ?
C10 H10A 0.9600 ?
C10 H10B 0.9600 ?
C10 H10C 0.9600 ?
C11 C12 1.531(3) y
C11 C13 1.526(3) y
C11 C14 1.533(3) y
C12 H12A 0.9600 ?
C12 H12B 0.9600 ?
C12 H12C 0.9600 ?
C13 H13A 0.9600 ?
C13 H13B 0.9600 ?
C13 H13C 0.9600 ?
C14 H14A 0.9600 ?
C14 H14B 0.9600 ?
C14 H14C 0.9600 ?
C15 C16 1.539(3) y
C15 C17 1.537(3) y
C15 C18 1.534(3) y
C16 H16A 0.9600 ?
C16 H16B 0.9600 ?
C16 H16C 0.9600 ?
C17 H17A 0.9600 ?
C17 H17B 0.9600 ?
C17 H17C 0.9600 ?
C18 H18A 0.9600 ?
C18 H18B 0.9600 ?
C18 H18C 0.9600 ?

loop_
_geom_hbond_atom_site_label_D
_geom_hbond_atom_site_label_H
_geom_hbond_atom_site_label_A
_geom_hbond_site_symmetry_A
_geom_hbond_distance_DH
_geom_hbond_distance_HA
_geom_hbond_distance_DA
_geom_hbond_angle_DHA
O1 H1 O2 2_645 0.82 2.51 3.003(2) 119.8
C10 H10B O2 1_655 0.96 2.65 3.558(4) 157.0

loop_
_geom_torsion_atom_site_label_1
_geom_torsion_atom_site_label_2
_geom_torsion_atom_site_label_3
_geom_torsion_atom_site_label_4
_geom_torsion
_geom_torsion_publ_flag
C6 C1 C2 C3 -0.2(3) ?
C6 C1 C2 C11 179.46(17) y
C1 C2 C3 O1 -178.07(17) y
C11 C2 C3 O1 2.3(3) y
C1 C2 C3 C4 0.7(3) y
C11 C2 C3 C4 -178.92(16) y
O1 C3 C4 C5 178.19(17) y
C2 C3 C4 C5 -0.5(3) y
O1 C3 C4 C15 -1.9(3) y
C2 C3 C4 C15 179.44(17) y
C3 C4 C5 C6 -0.2(3) y
C15 C4 C5 C6 179.83(18) y
C4 C5 C6 C1 0.7(3) y
C4 C5 C6 C7 179.62(18) y
C2 C1 C6 C5 -0.5(3) ?
C2 C1 C6 C7 -179.42(18) ?
C5 C6 C7 C8 -78.0(3) ?
C1 C6 C7 C8 100.8(3) ?
C6 C7 C8 C9 -173.4(2) ?
C10 O3 C9 O2 1.7(4) y
C10 O3 C9 C8 -179.4(2) y
C7 C8 C9 O2 30.7(4) ?
C7 C8 C9 O3 -148.2(2) ?
C1 C2 C11 C13 118.3(2) ?
C3 C2 C11 C13 -62.1(2) ?
C1 C2 C11 C12 -1.2(3) y
C3 C2 C11 C12 178.40(19) y
C1 C2 C11 C14 -119.3(2) ?
C3 C2 C11 C14 60.3(2) ?
C5 C4 C15 C18 1.1(3) y
C3 C4 C15 C18 -178.90(18) y
C5 C4 C15 C16 -117.7(2) ?
C3 C4 C15 C16 62.4(2) ?
C5 C4 C15 C17 119.0(2) y
C3 C4 C15 C17 -60.9(2) ?
